data_4108789
loop_
_publ_author_name
'Gr\'egory Nocton'
'Pawel Horeglad'
'Jacques P\'ecaut'
'Marinella Mazzanti'

_publ_contact_author
;
      Dr Marinella Mazzanti
      LCIB (UMR-E 3 CEA-UJF)
      DRFMC, CEA Grenoble
      17, rue des Martyrs
      38054 Grenoble cedex 9
;
_publ_section_title
;
 Polynuclear Cation-Cation Complexes of Pentavalent Uranyl: Relating
 Stability and Magnetic Properties to Structure
;
_journal_name_full 'Journal of the American Chemical Society'
_journal_page_first 16633
_journal_page_last 16645
_journal_paper_doi 10.1021/ja804766r
_journal_volume 130
_journal_year 2008
_chemical_formula_sum 'C138 H115 K4 N9 O24 U4'
_chemical_formula_weight 3391.91
_chemical_name_systematic
; 
 ? 
;
_space_group_IT_number 15
_symmetry_cell_setting monoclinic
_symmetry_space_group_name_Hall '-C 2yc'
_symmetry_space_group_name_H-M 'C 1 2/c 1'
_atom_sites_solution_hydrogens geom
_atom_sites_solution_primary direct
_atom_sites_solution_secondary difmap
_audit_creation_method SHELXL-97
_cell_angle_alpha 90.00
_cell_angle_beta 101.202(11)
_cell_angle_gamma 90.00
_cell_formula_units_Z 4
_cell_length_a 30.537(17)
_cell_length_b 14.227(8)
_cell_length_c 31.856(18)
_cell_measurement_reflns_used 971
_cell_measurement_temperature 223(2)
_cell_measurement_theta_max 24.69
_cell_measurement_theta_min 2.41
_cell_volume 13576(13)
_computing_cell_refinement 'Bruker SMART'
_computing_data_collection 'Bruker SMART'
_computing_data_reduction 'Bruker SAINT'
_computing_molecular_graphics 'Bruker SHELXTL'
_computing_publication_material 'Bruker SHELXTL'
_computing_structure_refinement 'SHELXL-97 (Sheldrick, 1997)'
_computing_structure_solution 'SHELXS-97 (Sheldrick, 1990)'
_diffrn_ambient_temperature 223(2)
_diffrn_measured_fraction_theta_full 0.918
_diffrn_measured_fraction_theta_max 0.918
_diffrn_measurement_device_type 'CCD area detector'
_diffrn_measurement_method 'phi and omega scans'
_diffrn_radiation_monochromator graphite
_diffrn_radiation_source 'fine-focus sealed tube'
_diffrn_radiation_type MoK\a
_diffrn_radiation_wavelength 0.71073
_diffrn_reflns_av_R_equivalents 0.0469
_diffrn_reflns_av_sigmaI/netI 0.0635
_diffrn_reflns_limit_h_max 35
_diffrn_reflns_limit_h_min -27
_diffrn_reflns_limit_k_max 16
_diffrn_reflns_limit_k_min -16
_diffrn_reflns_limit_l_max 37
_diffrn_reflns_limit_l_min -37
_diffrn_reflns_number 28159
_diffrn_reflns_theta_full 24.77
_diffrn_reflns_theta_max 24.77
_diffrn_reflns_theta_min 1.58
_exptl_absorpt_coefficient_mu 4.950
_exptl_absorpt_correction_T_max 0.820
_exptl_absorpt_correction_T_min 0.629
_exptl_absorpt_correction_type multi-scan
_exptl_crystal_colour blue
_exptl_crystal_density_diffrn 1.659
_exptl_crystal_density_meas 0
_exptl_crystal_description needle
_exptl_crystal_F_000 6568
_exptl_crystal_size_max 0.30
_exptl_crystal_size_mid 0.08
_exptl_crystal_size_min 0.04
_refine_diff_density_max 5.295
_refine_diff_density_min -1.838
_refine_diff_density_rms 0.253
_refine_ls_extinction_method none
_refine_ls_goodness_of_fit_ref 1.122
_refine_ls_hydrogen_treatment constr
_refine_ls_matrix_type full
_refine_ls_number_parameters 822
_refine_ls_number_reflns 10701
_refine_ls_number_restraints 27
_refine_ls_restrained_S_all 1.122
_refine_ls_R_factor_all 0.0838
_refine_ls_R_factor_gt 0.0697
_refine_ls_shift/su_max 0.001
_refine_ls_shift/su_mean 0.000
_refine_ls_structure_factor_coef Fsqd
_refine_ls_weighting_details 'calc w=1/[\s^2^(Fo^2^)+(0.0528P)^2^+1137.1892P] where P=(Fo^2^+2Fc^2^)/3'
_refine_ls_weighting_scheme calc
_refine_ls_wR_factor_gt 0.1846
_refine_ls_wR_factor_ref 0.1913
_reflns_number_gt 8866
_reflns_number_total 10701
_reflns_threshold_expression >2sigma(I)
_cod_data_source_file ja804766r_si_001_1.cif
_cod_data_source_block 3
_cod_database_code 4108789

loop_
_symmetry_equiv_pos_as_xyz
'x, y, z'
'-x, y, -z+1/2'
'x+1/2, y+1/2, z'
'-x+1/2, y+1/2, -z+1/2'
'-x, -y, -z'
'x, -y, z-1/2'
'-x+1/2, -y+1/2, -z'
'x+1/2, -y+1/2, z-1/2'

loop_
_atom_site_label
_atom_site_type_symbol
_atom_site_fract_x
_atom_site_fract_y
_atom_site_fract_z
_atom_site_U_iso_or_equiv
_atom_site_adp_type
_atom_site_occupancy
_atom_site_symmetry_multiplicity
_atom_site_calc_flag
_atom_site_refinement_flags
_atom_site_disorder_assembly
_atom_site_disorder_group
U1 U 0.651503(17) 0.70539(4) -0.000373(16) 0.01624(16) Uani 1 1 d . . .
O11 O 0.7072(3) 0.6910(7) 0.0389(3) 0.024(2) Uani 1 1 d . . .
O14 O 0.5987(3) 0.7177(8) -0.0372(3) 0.026(2) Uani 1 1 d . . .
U2 U 0.775360(17) 0.67973(4) 0.091440(16) 0.01732(16) Uani 1 1 d . . .
O12 O 0.7457(3) 0.6354(8) 0.1321(3) 0.027(2) Uani 1 1 d . . .
O13 O 0.8039(3) 0.7286(7) 0.0472(3) 0.021(2) Uani 1 1 d . . .
K2 K 0.74074(11) 0.8954(2) 0.02171(10) 0.0243(7) Uani 1 1 d . . .
K1 K 0.65976(16) 0.6230(5) 0.12163(19) 0.081(2) Uani 1 1 d . . .
O1 O 0.6678(3) 0.5695(8) -0.0424(3) 0.027(2) Uani 1 1 d . . .
O2 O 0.6250(4) 0.5620(8) 0.0276(3) 0.027(2) Uani 1 1 d . . .
C1 C 0.6757(6) 0.4892(14) -0.1204(6) 0.040(5) Uani 1 1 d . . .
H1 H 0.6893 0.5478 -0.1133 0.048 Uiso 1 1 calc R . .
C2 C 0.6836(9) 0.4403(17) -0.1564(7) 0.068(8) Uani 1 1 d . . .
H2 H 0.7037 0.4651 -0.1724 0.081 Uiso 1 1 calc R . .
C3 C 0.6625(7) 0.3569(14) -0.1688(6) 0.045(5) Uani 1 1 d . . .
H3 H 0.6671 0.3258 -0.1936 0.054 Uiso 1 1 calc R . .
C4 C 0.6343(7) 0.3197(15) -0.1441(6) 0.047(5) Uani 1 1 d . . .
H4 H 0.6197 0.2623 -0.1519 0.056 Uiso 1 1 calc R . .
C5 C 0.6273(6) 0.3670(12) -0.1079(6) 0.038(4) Uani 1 1 d . . .
H5 H 0.6079 0.3406 -0.0915 0.045 Uiso 1 1 calc R . .
C6 C 0.6477(5) 0.4507(12) -0.0952(5) 0.024(3) Uani 1 1 d . . .
C7 C 0.6401(4) 0.5029(9) -0.0566(5) 0.017(3) Uani 1 1 d . . .
C8 C 0.6048(5) 0.4753(12) -0.0369(5) 0.029(4) Uani 1 1 d . . .
H8 H 0.5820 0.4385 -0.0530 0.035 Uiso 1 1 calc R . .
C9 C 0.6012(5) 0.4985(10) 0.0046(5) 0.026(3) Uani 1 1 d . . .
C10 C 0.5686(5) 0.4451(10) 0.0252(5) 0.021(3) Uani 1 1 d . . .
C11 C 0.5765(7) 0.4360(15) 0.0692(6) 0.048(5) Uani 1 1 d . . .
H11 H 0.6029 0.4610 0.0854 0.058 Uiso 1 1 calc R . .
C12 C 0.5471(8) 0.392(2) 0.0900(7) 0.071(8) Uani 1 1 d . . .
H12 H 0.5530 0.3862 0.1200 0.086 Uiso 1 1 calc R . .
C13 C 0.5084(8) 0.3562(14) 0.0654(7) 0.053(6) Uani 1 1 d . . .
H13 H 0.4878 0.3258 0.0792 0.064 Uiso 1 1 calc R . .
C14 C 0.4991(6) 0.3634(12) 0.0221(6) 0.034(4) Uani 1 1 d . . .
H14 H 0.4723 0.3393 0.0062 0.041 Uiso 1 1 calc R . .
C15 C 0.5296(5) 0.4065(12) 0.0018(5) 0.030(4) Uani 1 1 d . . .
H15 H 0.5240 0.4099 -0.0283 0.036 Uiso 1 1 calc R . .
O21 O 0.6164(4) 0.7355(8) 0.0614(3) 0.033(3) Uani 1 1 d . . .
O22 O 0.6479(4) 0.8752(8) 0.0133(3) 0.027(2) Uani 1 1 d . . .
C21 C 0.5429(6) 0.6812(13) 0.0965(5) 0.036(4) Uani 1 1 d . . .
H21 H 0.5546 0.6350 0.0807 0.043 Uiso 1 1 calc R . .
C22 C 0.5130(7) 0.6548(17) 0.1220(6) 0.052(5) Uani 1 1 d . . .
H22 H 0.5046 0.5914 0.1233 0.062 Uiso 1 1 calc R . .
C23 C 0.4963(7) 0.718(2) 0.1443(6) 0.057(6) Uani 1 1 d . . .
H23 H 0.4763 0.7000 0.1618 0.068 Uiso 1 1 calc R . .
C24 C 0.5081(7) 0.815(2) 0.1425(6) 0.058(7) Uani 1 1 d . . .
H24 H 0.4958 0.8599 0.1584 0.070 Uiso 1 1 calc R . .
C25 C 0.5379(6) 0.8411(17) 0.1171(5) 0.048(5) Uani 1 1 d . . .
H25 H 0.5459 0.9046 0.1155 0.057 Uiso 1 1 calc R . .
C26 C 0.5559(5) 0.7738(12) 0.0937(5) 0.028(4) Uani 1 1 d . . .
C27 C 0.5882(5) 0.7953(11) 0.0656(5) 0.025(3) Uani 1 1 d . . .
C28 C 0.5829(6) 0.8830(11) 0.0433(5) 0.030(4) Uani 1 1 d U . .
H28 H 0.5575 0.9191 0.0449 0.035 Uiso 1 1 calc R . .
C29 C 0.6126(5) 0.9189(11) 0.0192(5) 0.026(3) Uani 1 1 d . . .
C30 C 0.6031(5) 1.0129(12) -0.0011(5) 0.031(4) Uani 1 1 d . . .
C31 C 0.6174(6) 1.0331(13) -0.0393(5) 0.036(4) Uani 1 1 d . . .
H31 H 0.6362 0.9910 -0.0502 0.044 Uiso 1 1 calc R . .
C32 C 0.6036(7) 1.1156(14) -0.0611(6) 0.043(5) Uani 1 1 d . . .
H32 H 0.6132 1.1293 -0.0867 0.052 Uiso 1 1 calc R . .
C33 C 0.5762(7) 1.1771(14) -0.0457(6) 0.046(5) Uani 1 1 d . . .
H33 H 0.5658 1.2308 -0.0618 0.055 Uiso 1 1 calc R . .
C34 C 0.5635(8) 1.1614(14) -0.0068(8) 0.058(6) Uani 1 1 d . . .
H34 H 0.5457 1.2052 0.0043 0.069 Uiso 1 1 calc R . .
C35 C 0.5777(7) 1.0799(13) 0.0153(6) 0.046(5) Uani 1 1 d . . .
H35 H 0.5701 1.0694 0.0422 0.055 Uiso 1 1 calc R . .
O61 O 0.7445(4) 0.8358(7) 0.1046(3) 0.025(2) Uani 1 1 d . . .
O62 O 0.8227(3) 0.7623(8) 0.1479(3) 0.029(3) Uani 1 1 d . . .
C61 C 0.6909(7) 0.9986(14) 0.1113(6) 0.042(5) Uani 1 1 d . . .
H61 H 0.7072 1.0032 0.0892 0.050 Uiso 1 1 calc R . .
C62 C 0.6560(8) 1.0592(14) 0.1128(6) 0.052(6) Uani 1 1 d . . .
H62 H 0.6488 1.1050 0.0913 0.063 Uiso 1 1 calc R . .
C63 C 0.6311(7) 1.0551(16) 0.1450(7) 0.050(5) Uani 1 1 d . . .
H63 H 0.6079 1.0979 0.1463 0.059 Uiso 1 1 calc R . .
C64 C 0.6425(7) 0.9843(17) 0.1750(7) 0.056(6) Uani 1 1 d . . .
H64 H 0.6258 0.9785 0.1968 0.068 Uiso 1 1 calc R . .
C65 C 0.6775(7) 0.9210(17) 0.1745(7) 0.055(6) Uani 1 1 d . . .
H65 H 0.6841 0.8735 0.1953 0.066 Uiso 1 1 calc R . .
C66 C 0.7017(5) 0.9297(12) 0.1434(5) 0.028(4) Uani 1 1 d . . .
C67 C 0.7410(6) 0.8642(11) 0.1414(5) 0.026(3) Uani 1 1 d . . .
C68 C 0.7692(6) 0.8443(12) 0.1795(5) 0.034(4) Uani 1 1 d . . .
H68 H 0.7605 0.8609 0.2052 0.040 Uiso 1 1 calc R . .
C69 C 0.8103(6) 0.8000(13) 0.1811(5) 0.034(4) Uani 1 1 d . . .
C70 C 0.8447(6) 0.7942(13) 0.2210(5) 0.033(4) Uani 1 1 d . . .
C71 C 0.8722(7) 0.7161(16) 0.2268(6) 0.050(5) Uani 1 1 d . . .
H71 H 0.8684 0.6686 0.2059 0.059 Uiso 1 1 calc R . .
C72 C 0.9052(8) 0.7070(16) 0.2629(7) 0.056(6) Uani 1 1 d . . .
H72 H 0.9236 0.6536 0.2666 0.067 Uiso 1 1 calc R . .
C73 C 0.9111(8) 0.7769(19) 0.2938(7) 0.066(7) Uani 1 1 d . . .
H73 H 0.9334 0.7709 0.3185 0.079 Uiso 1 1 calc R . .
C74 C 0.8842(8) 0.8550(18) 0.2881(6) 0.061(7) Uani 1 1 d . . .
H74 H 0.8885 0.9037 0.3084 0.073 Uiso 1 1 calc R . .
C75 C 0.8507(8) 0.8611(18) 0.2523(6) 0.059(6) Uani 1 1 d . . .
H75 H 0.8314 0.9132 0.2493 0.071 Uiso 1 1 calc R . .
O41 O 0.7660(3) 0.5235(8) 0.0577(3) 0.023(2) Uani 1 1 d . . .
O42 O 0.8380(4) 0.5794(8) 0.1219(3) 0.032(3) Uani 1 1 d . . .
C41 C 0.7027(6) 0.3763(12) 0.0364(5) 0.032(4) Uani 1 1 d . . .
H41 H 0.6913 0.4376 0.0317 0.039 Uiso 1 1 calc R . .
C42 C 0.6759(6) 0.2996(12) 0.0214(6) 0.041(5) Uani 1 1 d . . .
H42 H 0.6460 0.3090 0.0081 0.049 Uiso 1 1 calc R . .
C43 C 0.6932(6) 0.2109(12) 0.0261(6) 0.039(4) Uani 1 1 d . . .
H43 H 0.6753 0.1594 0.0151 0.047 Uiso 1 1 calc R . .
C44 C 0.7372(7) 0.1960(13) 0.0471(6) 0.044(5) Uani 1 1 d . . .
H44 H 0.7489 0.1347 0.0503 0.053 Uiso 1 1 calc R . .
C45 C 0.7635(6) 0.2714(13) 0.0631(5) 0.035(4) Uani 1 1 d . . .
H45 H 0.7932 0.2615 0.0772 0.042 Uiso 1 1 calc R . .
C46 C 0.7461(5) 0.3631(11) 0.0583(5) 0.024(3) Uani 1 1 d . . .
C47 C 0.7725(4) 0.4442(10) 0.0785(4) 0.017(3) Uani 1 1 d U . .
C48 C 0.8013(6) 0.4308(10) 0.1158(5) 0.034(4) Uani 1 1 d . . .
H48 H 0.7995 0.3739 0.1304 0.040 Uiso 1 1 calc R . .
C49 C 0.8345(5) 0.4971(12) 0.1348(5) 0.027(4) Uani 1 1 d . . .
C50 C 0.8692(6) 0.4662(12) 0.1723(5) 0.030(4) Uani 1 1 d . . .
C51 C 0.9114(6) 0.5052(15) 0.1790(5) 0.041(5) Uani 1 1 d . . .
H51 H 0.9176 0.5522 0.1602 0.049 Uiso 1 1 calc R . .
C52 C 0.9448(8) 0.4773(18) 0.2122(6) 0.060(6) Uani 1 1 d . . .
H52 H 0.9733 0.5043 0.2160 0.072 Uiso 1 1 calc R . .
C53 C 0.9351(8) 0.4076(18) 0.2405(6) 0.059(6) Uani 1 1 d . . .
H53 H 0.9576 0.3876 0.2633 0.071 Uiso 1 1 calc R . .
C54 C 0.8940(8) 0.3690(15) 0.2352(6) 0.053(6) Uani 1 1 d . . .
H54 H 0.8874 0.3230 0.2543 0.063 Uiso 1 1 calc R . .
C55 C 0.8624(7) 0.3982(13) 0.2018(5) 0.038(4) Uani 1 1 d . . .
H55 H 0.8339 0.3706 0.1983 0.046 Uiso 1 1 calc R . .
N1 N 0.5096(7) 0.1090(16) 0.1511(6) 0.073(6) Uani 1 1 d D . .
C81 C 0.4976(7) 0.1075(16) 0.1157(6) 0.052(5) Uani 1 1 d DU . .
C82 C 0.4760(9) 0.110(2) 0.0745(6) 0.080(8) Uani 1 1 d D . .
H82A H 0.4446 0.1231 0.0734 0.120 Uiso 1 1 calc R . .
H82B H 0.4792 0.0500 0.0610 0.120 Uiso 1 1 calc R . .
H82C H 0.4888 0.1593 0.0595 0.120 Uiso 1 1 calc R . .
N2 N 0.6178(11) 0.621(3) 0.1935(9) 0.131(13) Uani 1 1 d . . .
C83 C 0.5945(10) 0.602(2) 0.2162(9) 0.082(8) Uani 1 1 d . . .
C84 C 0.5640(12) 0.586(3) 0.2434(11) 0.123(14) Uani 1 1 d . . .
H84A H 0.5440 0.6389 0.2422 0.184 Uiso 1 1 calc R . .
H84B H 0.5802 0.5773 0.2725 0.184 Uiso 1 1 calc R . .
H84C H 0.5469 0.5293 0.2342 0.184 Uiso 1 1 calc R . .
N3 N 0.6842(8) 0.437(2) 0.1441(9) 0.088(8) Uani 1 1 d . . .
C85 C 0.6924(12) 0.366(3) 0.1502(9) 0.086(10) Uani 1 1 d . . .
C86 C 0.7109(14) 0.270(2) 0.1592(14) 0.135(16) Uani 1 1 d . . .
H86A H 0.7251 0.2500 0.1360 0.203 Uiso 1 1 calc R . .
H86B H 0.6869 0.2269 0.1617 0.203 Uiso 1 1 calc R . .
H86C H 0.7327 0.2705 0.1858 0.203 Uiso 1 1 calc R . .
N4 N 0.9725(13) 0.961(3) 0.1760(10) 0.138(14) Uani 1 1 d . . .
C87 C 0.9511(9) 0.909(2) 0.1605(8) 0.072(8) Uani 1 1 d . . .
C88 C 0.9245(8) 0.833(2) 0.1428(8) 0.074(7) Uani 1 1 d . . .
H88A H 0.9394 0.7748 0.1526 0.111 Uiso 1 1 calc R . .
H88B H 0.9198 0.8363 0.1118 0.111 Uiso 1 1 calc R . .
H88C H 0.8959 0.8362 0.1518 0.111 Uiso 1 1 calc R . .
N5 N 0.7286(18) 0.690(5) 0.2484(17) 0.031(16) Uiso 0.28(6) 1 d PD A 1
C89 C 0.7407(19) 0.620(4) 0.2366(16) 0.022(17) Uiso 0.28(6) 1 d PD A 1
C90 C 0.769(2) 0.554(4) 0.2281(19) 0.034(18) Uiso 0.28(6) 1 d PD A 1
N5B N 0.716(2) 0.727(5) 0.252(2) 0.04(2) Uiso 0.22(6) 1 d PD A 2
C89B C 0.727(2) 0.655(5) 0.241(3) 0.03(2) Uiso 0.22(6) 1 d PD A 2
C90B C 0.756(2) 0.588(5) 0.2340(16) 0.000(18) Uiso 0.22(6) 1 d PD A 2

loop_
_atom_site_aniso_label
_atom_site_aniso_U_11
_atom_site_aniso_U_22
_atom_site_aniso_U_33
_atom_site_aniso_U_23
_atom_site_aniso_U_13
_atom_site_aniso_U_12
U1 0.0098(3) 0.0133(3) 0.0260(3) 0.0004(2) 0.00445(19) -0.0020(2)
O11 0.022(6) 0.017(6) 0.032(6) -0.002(4) 0.001(4) -0.001(4)
O14 0.008(5) 0.028(6) 0.040(6) -0.002(5) 0.001(4) -0.009(4)
U2 0.0137(3) 0.0157(3) 0.0227(3) 0.0007(2) 0.00376(19) -0.0030(2)
O12 0.015(6) 0.027(6) 0.040(6) 0.004(5) 0.008(4) -0.003(5)
O13 0.021(6) 0.010(5) 0.034(6) 0.004(4) 0.011(4) -0.010(4)
K2 0.0198(17) 0.0255(19) 0.0274(17) -0.0010(13) 0.0043(13) -0.0012(14)
K1 0.027(2) 0.116(5) 0.100(4) 0.069(4) 0.015(2) 0.005(3)
O1 0.020(6) 0.026(6) 0.036(6) -0.005(5) 0.010(4) -0.008(5)
O2 0.027(6) 0.022(6) 0.033(6) -0.001(4) 0.009(4) -0.015(5)
C1 0.044(11) 0.034(11) 0.048(11) -0.013(8) 0.022(8) -0.018(9)
C2 0.091(19) 0.060(16) 0.066(14) -0.027(12) 0.048(13) -0.044(14)
C3 0.053(13) 0.045(12) 0.040(10) -0.012(8) 0.016(9) -0.013(10)
C4 0.054(13) 0.042(12) 0.049(11) -0.018(9) 0.020(9) -0.023(10)
C5 0.040(11) 0.028(10) 0.054(11) -0.010(8) 0.033(9) -0.014(8)
C6 0.012(7) 0.032(9) 0.030(8) 0.001(6) 0.009(6) -0.008(7)
C7 0.008(7) 0.004(7) 0.040(8) 0.001(5) 0.007(6) -0.003(5)
C8 0.013(8) 0.033(10) 0.040(9) -0.003(7) 0.003(6) -0.001(7)
C9 0.030(9) 0.008(8) 0.040(9) 0.001(6) 0.003(7) 0.007(7)
C10 0.014(7) 0.008(7) 0.044(9) 0.000(6) 0.011(6) -0.007(6)
C11 0.036(11) 0.045(13) 0.062(13) 0.007(9) 0.005(9) -0.021(10)
C12 0.063(16) 0.10(2) 0.046(12) 0.019(12) 0.006(10) -0.051(15)
C13 0.063(15) 0.032(12) 0.073(14) 0.004(9) 0.035(11) -0.024(10)
C14 0.022(9) 0.027(10) 0.056(11) -0.002(8) 0.015(8) -0.012(7)
C15 0.026(9) 0.025(9) 0.042(9) 0.000(7) 0.011(7) 0.009(7)
O21 0.041(7) 0.027(7) 0.035(6) 0.003(5) 0.014(5) 0.002(6)
O22 0.022(6) 0.031(7) 0.030(6) 0.003(4) 0.010(4) -0.007(5)
C21 0.035(10) 0.033(10) 0.040(9) 0.011(7) 0.006(7) -0.011(8)
C22 0.046(13) 0.060(15) 0.048(12) 0.015(10) 0.006(9) -0.009(11)
C23 0.027(11) 0.10(2) 0.043(11) 0.012(12) 0.011(8) -0.010(12)
C24 0.033(11) 0.11(2) 0.035(10) -0.018(11) 0.011(8) 0.004(12)
C25 0.034(11) 0.078(16) 0.035(10) -0.007(9) 0.015(8) 0.006(10)
C26 0.009(7) 0.025(9) 0.054(10) -0.003(7) 0.013(7) 0.007(6)
C27 0.015(8) 0.020(8) 0.039(9) -0.006(6) 0.005(6) 0.007(7)
C28 0.032(7) 0.015(7) 0.044(7) 0.003(5) 0.013(6) 0.008(6)
C29 0.017(8) 0.026(9) 0.038(9) -0.006(7) 0.011(6) 0.007(7)
C30 0.023(9) 0.028(10) 0.044(10) -0.004(7) 0.010(7) -0.001(7)
C31 0.040(11) 0.033(11) 0.037(9) -0.002(7) 0.011(8) -0.004(8)
C32 0.049(12) 0.035(11) 0.046(11) 0.007(8) 0.008(9) 0.007(9)
C33 0.040(11) 0.034(11) 0.062(13) 0.013(9) 0.004(9) 0.002(9)
C34 0.056(14) 0.021(11) 0.101(18) 0.013(10) 0.027(12) 0.025(10)
C35 0.056(13) 0.027(10) 0.063(12) 0.002(9) 0.032(10) 0.003(9)
O61 0.030(6) 0.016(6) 0.030(6) 0.000(4) 0.009(4) 0.000(5)
O62 0.010(5) 0.038(7) 0.039(6) -0.010(5) 0.005(4) -0.003(5)
C61 0.048(12) 0.042(12) 0.039(10) -0.006(8) 0.014(8) 0.009(9)
C62 0.069(15) 0.032(11) 0.053(12) 0.001(9) 0.006(10) 0.029(11)
C63 0.031(11) 0.048(13) 0.072(14) -0.005(10) 0.015(9) 0.016(10)
C64 0.034(12) 0.061(15) 0.081(15) -0.002(12) 0.028(10) 0.003(11)
C65 0.037(12) 0.067(16) 0.068(14) 0.015(11) 0.027(10) 0.004(11)
C66 0.022(8) 0.026(9) 0.034(9) -0.003(7) 0.005(6) -0.002(7)
C67 0.030(9) 0.014(8) 0.035(9) -0.005(6) 0.011(7) -0.005(7)
C68 0.046(11) 0.032(10) 0.028(8) -0.010(7) 0.018(7) -0.011(8)
C69 0.037(10) 0.033(10) 0.032(9) 0.004(7) 0.008(7) -0.009(8)
C70 0.032(10) 0.035(10) 0.030(9) -0.002(7) 0.005(7) 0.001(8)
C71 0.060(14) 0.054(14) 0.030(10) -0.007(8) -0.002(9) -0.001(11)
C72 0.056(14) 0.044(13) 0.063(13) -0.005(10) 0.000(10) 0.009(11)
C73 0.063(16) 0.081(19) 0.044(12) -0.010(11) -0.013(10) 0.019(14)
C74 0.058(14) 0.076(17) 0.040(11) -0.030(11) -0.011(10) 0.012(13)
C75 0.053(14) 0.075(17) 0.044(12) -0.022(11) -0.004(10) 0.007(12)
O41 0.003(5) 0.028(6) 0.039(6) 0.003(5) 0.004(4) 0.000(4)
O42 0.025(6) 0.023(7) 0.045(7) 0.000(5) -0.001(5) -0.006(5)
C41 0.032(10) 0.025(9) 0.035(9) -0.001(7) -0.004(7) 0.005(7)
C42 0.038(11) 0.016(9) 0.062(12) -0.007(8) -0.007(9) -0.009(8)
C43 0.043(11) 0.019(9) 0.054(11) 0.001(7) 0.003(8) -0.017(8)
C44 0.059(13) 0.025(10) 0.042(10) -0.001(8) -0.006(9) 0.002(9)
C45 0.022(9) 0.037(11) 0.043(10) 0.001(8) -0.002(7) 0.015(8)
C46 0.025(9) 0.016(8) 0.028(8) 0.003(6) 0.001(6) -0.005(6)
C47 0.010(4) 0.017(5) 0.026(5) 0.000(4) 0.005(4) -0.004(4)
C48 0.056(12) 0.001(7) 0.037(9) -0.001(6) -0.010(8) 0.001(7)
C49 0.029(9) 0.026(9) 0.023(8) -0.001(6) 0.000(6) 0.004(7)
C50 0.030(9) 0.033(10) 0.022(8) -0.005(6) -0.006(6) 0.014(7)
C51 0.022(9) 0.056(13) 0.040(10) -0.009(8) -0.003(7) 0.019(9)
C52 0.048(13) 0.075(18) 0.050(13) -0.009(11) -0.012(10) 0.009(12)
C53 0.058(15) 0.073(17) 0.037(11) 0.000(10) -0.014(9) 0.025(13)
C54 0.073(16) 0.039(12) 0.038(10) 0.007(8) -0.010(10) -0.008(11)
C55 0.049(12) 0.029(10) 0.032(9) -0.011(7) -0.001(8) 0.003(9)
N1 0.053(13) 0.068(15) 0.107(17) -0.005(12) 0.038(12) -0.020(11)
C81 0.031(8) 0.051(9) 0.075(9) -0.003(8) 0.011(7) -0.003(7)
C82 0.08(2) 0.063(18) 0.088(19) -0.012(14) 0.000(15) -0.004(15)
N2 0.10(2) 0.20(4) 0.10(2) 0.04(2) 0.025(17) -0.03(2)
C83 0.066(19) 0.10(2) 0.069(17) 0.005(15) -0.004(14) 0.017(17)
C84 0.11(3) 0.16(4) 0.12(3) -0.03(2) 0.06(2) -0.04(3)
N3 0.059(15) 0.079(19) 0.13(2) 0.035(16) 0.032(13) -0.010(14)
C85 0.11(3) 0.09(2) 0.071(18) -0.012(16) 0.037(16) -0.05(2)
C86 0.16(4) 0.05(2) 0.22(4) -0.03(2) 0.11(3) -0.04(2)
N4 0.17(3) 0.13(3) 0.12(2) -0.04(2) 0.02(2) -0.08(3)
C87 0.052(15) 0.11(3) 0.053(14) 0.006(14) 0.016(11) -0.008(16)
C88 0.042(14) 0.10(2) 0.089(18) -0.010(15) 0.025(12) -0.007(14)

loop_
_atom_type_symbol
_atom_type_description
_atom_type_scat_dispersion_real
_atom_type_scat_dispersion_imag
_atom_type_scat_source
C C 0.0033 0.0016 'International Tables Vol C Tables 4.2.6.8 and 6.1.1.4'
H H 0.0000 0.0000 'International Tables Vol C Tables 4.2.6.8 and 6.1.1.4'
N N 0.0061 0.0033 'International Tables Vol C Tables 4.2.6.8 and 6.1.1.4'
O O 0.0106 0.0060 'International Tables Vol C Tables 4.2.6.8 and 6.1.1.4'
K K 0.2009 0.2494 'International Tables Vol C Tables 4.2.6.8 and 6.1.1.4'
U U -9.6767 9.6646 'International Tables Vol C Tables 4.2.6.8 and 6.1.1.4'

loop_
_geom_angle_atom_site_label_1
_geom_angle_atom_site_label_2
_geom_angle_atom_site_label_3
_geom_angle
_geom_angle_site_symmetry_1
_geom_angle_site_symmetry_3
O14 U1 O11 179.3(5) . .
O14 U1 O13 95.8(4) . 7_665
O11 U1 O13 84.8(4) . 7_665
O14 U1 O2 90.1(4) . .
O11 U1 O2 89.3(4) . .
O13 U1 O2 145.8(4) 7_665 .
O14 U1 O21 91.7(4) . .
O11 U1 O21 88.0(4) . .
O13 U1 O21 145.1(4) 7_665 .
O2 U1 O21 67.9(4) . .
O14 U1 O1 88.4(4) . .
O11 U1 O1 91.4(4) . .
O13 U1 O1 76.6(3) 7_665 .
O2 U1 O1 69.9(3) . .
O21 U1 O1 137.8(4) . .
O14 U1 O22 87.4(4) . .
O11 U1 O22 93.1(4) . .
O13 U1 O22 77.1(3) 7_665 .
O2 U1 O22 137.0(3) . .
O21 U1 O22 69.2(4) . .
O1 U1 O22 152.8(3) . .
O14 U1 K2 128.3(3) . 7_665
O11 U1 K2 51.9(3) . 7_665
O13 U1 K2 54.2(3) 7_665 7_665
O2 U1 K2 96.4(3) . 7_665
O21 U1 K2 138.0(3) . 7_665
O1 U1 K2 47.6(2) . 7_665
O22 U1 K2 118.4(2) . 7_665
O14 U1 K2 124.6(3) . .
O11 U1 K2 56.1(3) . .
O13 U1 K2 50.5(2) 7_665 .
O2 U1 K2 143.8(2) . .
O21 U1 K2 97.8(3) . .
O1 U1 K2 116.5(2) . .
O22 U1 K2 47.6(2) . .
K2 U1 K2 71.62(9) 7_665 .
O14 U1 K1 122.4(3) . .
O11 U1 K1 57.1(3) . .
O13 U1 K1 141.2(3) 7_665 .
O2 U1 K1 50.4(3) . .
O21 U1 K1 39.7(3) . .
O1 U1 K1 108.4(3) . .
O22 U1 K1 96.4(3) . .
K2 U1 K1 99.81(9) 7_665 .
K2 U1 K1 96.91(11) . .
U1 O11 U2 176.3(6) . .
U1 O11 K2 97.9(4) . 7_665
U2 O11 K2 85.7(3) . 7_665
U1 O11 K2 93.7(4) . .
U2 O11 K2 85.2(3) . .
K2 O11 K2 92.0(3) 7_665 .
U1 O11 K1 94.5(4) . .
U2 O11 K1 83.3(3) . .
K2 O11 K1 138.2(4) 7_665 .
K2 O11 K1 126.8(3) . .
O12 U2 O13 177.2(5) . .
O12 U2 O62 87.0(4) . .
O13 U2 O62 94.6(4) . .
O12 U2 O11 92.0(4) . .
O13 U2 O11 85.4(4) . .
O62 U2 O11 143.7(4) . .
O12 U2 O42 88.6(4) . .
O13 U2 O42 94.1(4) . .
O62 U2 O42 71.0(4) . .
O11 U2 O42 145.3(4) . .
O12 U2 O41 88.1(4) . .
O13 U2 O41 92.2(4) . .
O62 U2 O41 140.9(4) . .
O11 U2 O41 75.2(3) . .
O42 U2 O41 70.1(3) . .
O12 U2 O61 86.1(4) . .
O13 U2 O61 92.3(4) . .
O62 U2 O61 68.1(4) . .
O11 U2 O61 75.6(3) . .
O42 U2 O61 138.9(4) . .
O41 U2 O61 150.0(3) . .
O12 U2 K2 126.8(3) . 7_665
O13 U2 K2 52.0(3) . 7_665
O62 U2 K2 145.4(3) . 7_665
O11 U2 K2 53.8(2) . 7_665
O42 U2 K2 99.5(3) . 7_665
O41 U2 K2 48.0(2) . 7_665
O61 U2 K2 116.1(2) . 7_665
O12 U2 K2 124.7(3) . .
O13 U2 K2 52.9(3) . .
O62 U2 K2 95.8(3) . .
O11 U2 K2 55.8(2) . .
O42 U2 K2 144.3(3) . .
O41 U2 K2 118.4(2) . .
O61 U2 K2 46.1(2) . .
K2 U2 K2 72.27(9) 7_665 .
O12 U2 K1 33.1(3) . .
O13 U2 K1 144.2(3) . .
O62 U2 K1 111.1(3) . .
O11 U2 K1 59.1(3) . .
O42 U2 K1 117.2(3) . .
O41 U2 K1 83.5(2) . .
O61 U2 K1 75.7(3) . .
K2 U2 K1 102.95(12) 7_665 .
K2 U2 K1 98.49(9) . .
U2 O12 K1 124.2(5) . .
U2 O13 U1 171.6(5) . 7_665
U2 O13 K2 96.9(4) . 7_665
U1 O13 K2 90.4(3) 7_665 7_665
U2 O13 K2 97.1(4) . .
U1 O13 K2 86.3(3) 7_665 .
K2 O13 K2 95.2(3) 7_665 .
O41 K2 O61 172.9(3) 7_665 .
O41 K2 O1 92.0(3) 7_665 7_665
O61 K2 O1 88.6(3) . 7_665
O41 K2 O22 93.5(3) 7_665 .
O61 K2 O22 85.0(3) . .
O1 K2 O22 170.7(3) 7_665 .
O41 K2 O13 67.9(3) 7_665 7_665
O61 K2 O13 117.3(3) . 7_665
O1 K2 O13 125.6(3) 7_665 7_665
O22 K2 O13 63.5(3) . 7_665
O41 K2 O11 62.2(3) 7_665 7_665
O61 K2 O11 124.3(3) . 7_665
O1 K2 O11 66.0(3) 7_665 7_665
O22 K2 O11 123.3(3) . 7_665
O13 K2 O11 59.9(3) 7_665 7_665
O41 K2 O13 119.9(3) 7_665 .
O61 K2 O13 66.5(3) . .
O1 K2 O13 61.7(3) 7_665 .
O22 K2 O13 121.1(3) . .
O13 K2 O13 84.8(3) 7_665 .
O11 K2 O13 57.9(3) 7_665 .
O41 K2 O11 125.1(3) 7_665 .
O61 K2 O11 60.4(3) . .
O1 K2 O11 117.8(3) 7_665 .
O22 K2 O11 64.4(3) . .
O13 K2 O11 57.3(3) 7_665 .
O11 K2 O11 88.0(3) 7_665 .
O13 K2 O11 56.7(3) . .
O41 K2 U2 41.7(2) 7_665 7_665
O61 K2 U2 144.9(2) . 7_665
O1 K2 U2 102.7(2) 7_665 7_665
O22 K2 U2 86.4(2) . 7_665
O13 K2 U2 31.08(18) 7_665 7_665
O11 K2 U2 40.50(19) 7_665 7_665
O13 K2 U2 89.6(2) . 7_665
O11 K2 U2 85.25(19) . 7_665
O41 K2 U1 84.6(2) 7_665 7_665
O61 K2 U1 100.4(2) . 7_665
O1 K2 U1 40.7(2) 7_665 7_665
O22 K2 U1 147.5(3) . 7_665
O13 K2 U1 86.0(2) 7_665 7_665
O11 K2 U1 30.23(19) 7_665 7_665
O13 K2 U1 39.44(18) . 7_665
O11 K2 U1 90.3(2) . 7_665
U2 K2 U1 70.73(6) 7_665 7_665
O41 K2 U1 101.8(2) 7_665 .
O61 K2 U1 81.6(2) . .
O1 K2 U1 145.1(3) 7_665 .
O22 K2 U1 40.2(2) . .
O13 K2 U1 39.09(18) 7_665 .
O11 K2 U1 92.3(2) 7_665 .
O13 K2 U1 83.7(2) . .
O11 K2 U1 30.16(18) . .
U2 K2 U1 70.12(6) 7_665 .
U1 K2 U1 108.38(9) 7_665 .
O41 K2 U2 146.6(2) 7_665 .
O61 K2 U2 40.4(2) . .
O1 K2 U2 81.6(2) 7_665 .
O22 K2 U2 97.7(2) . .
O13 K2 U2 89.3(2) 7_665 .
O11 K2 U2 85.6(2) 7_665 .
O13 K2 U2 30.03(18) . .
O11 K2 U2 39.01(18) . .
U2 K2 U2 107.72(9) 7_665 .
U1 K2 U2 69.29(6) 7_665 .
U1 K2 U2 69.14(7) . .
O12 K1 O21 113.8(4) . .
O12 K1 N3 79.6(6) . .
O21 K1 N3 145.8(7) . .
O12 K1 N2 120.2(7) . .
O21 K1 N2 110.6(8) . .
N3 K1 N2 85.5(10) . .
O12 K1 O2 106.9(4) . .
O21 K1 O2 56.0(3) . .
N3 K1 O2 90.4(7) . .
N2 K1 O2 130.8(7) . .
O12 K1 O11 60.2(3) . .
O21 K1 O11 59.5(3) . .
N3 K1 O11 109.7(6) . .
N2 K1 O11 164.1(9) . .
O2 K1 O11 56.4(3) . .
O12 K1 C27 122.0(4) . .
O21 K1 C27 16.3(3) . .
N3 K1 C27 153.2(7) . .
N2 K1 C27 94.9(8) . .
O2 K1 C27 69.1(3) . .
O11 K1 C27 74.0(3) . .
O12 K1 U2 22.7(2) . .
O21 K1 U2 92.6(3) . .
N3 K1 U2 92.9(5) . .
N2 K1 U2 140.5(7) . .
O2 K1 U2 88.6(2) . .
O11 K1 U2 37.64(17) . .
C27 K1 U2 103.4(3) . .
O12 K1 U1 88.6(3) . .
O21 K1 U1 36.3(2) . .
N3 K1 U1 119.1(6) . .
N2 K1 U1 146.3(7) . .
O2 K1 U1 37.1(2) . .
O11 K1 U1 28.37(17) . .
C27 K1 U1 52.6(3) . .
U2 K1 U1 65.98(8) . .
C7 O1 U1 125.4(9) . .
C7 O1 K2 140.6(9) . 7_665
U1 O1 K2 91.7(3) . 7_665
C9 O2 U1 124.7(9) . .
C9 O2 K1 142.4(9) . .
U1 O2 K1 92.5(3) . .
C6 C1 C2 119.9(17) . .
C3 C2 C1 121.4(18) . .
C2 C3 C4 118.6(18) . .
C3 C4 C5 120.1(17) . .
C6 C5 C4 122.2(15) . .
C5 C6 C1 117.8(15) . .
C5 C6 C7 122.7(13) . .
C1 C6 C7 119.4(14) . .
O1 C7 C8 123.9(13) . .
O1 C7 C6 117.1(12) . .
C8 C7 C6 119.0(13) . .
C9 C8 C7 124.7(15) . .
O2 C9 C8 124.5(15) . .
O2 C9 C10 116.8(13) . .
C8 C9 C10 118.7(14) . .
C11 C10 C15 118.2(14) . .
C11 C10 C9 119.5(13) . .
C15 C10 C9 122.3(14) . .
C12 C11 C10 122.3(18) . .
C11 C12 C13 117.6(19) . .
C14 C13 C12 122.4(17) . .
C13 C14 C15 118.9(16) . .
C14 C15 C10 120.7(16) . .
C27 O21 U1 128.9(10) . .
C27 O21 K1 126.8(10) . .
U1 O21 K1 103.9(4) . .
C29 O22 U1 124.5(10) . .
C29 O22 K2 142.4(10) . .
U1 O22 K2 92.2(4) . .
C26 C21 C22 121.6(19) . .
C23 C22 C21 120(2) . .
C22 C23 C24 121.1(19) . .
C25 C24 C23 119(2) . .
C24 C25 C26 120(2) . .
C21 C26 C25 118.3(17) . .
C21 C26 C27 117.8(15) . .
C25 C26 C27 124.0(16) . .
O21 C27 C28 124.1(15) . .
O21 C27 C26 118.7(14) . .
C28 C27 C26 117.1(13) . .
O21 C27 K1 36.9(7) . .
C28 C27 K1 148.9(11) . .
C26 C27 K1 88.3(9) . .
C29 C28 C27 124.8(15) . .
O22 C29 C28 123.8(15) . .
O22 C29 C30 117.9(14) . .
C28 C29 C30 118.3(14) . .
C35 C30 C31 118.4(17) . .
C35 C30 C29 121.8(15) . .
C31 C30 C29 119.6(15) . .
C32 C31 C30 119.5(17) . .
C33 C32 C31 120.8(18) . .
C32 C33 C34 121.0(18) . .
C35 C34 C33 118.4(18) . .
C34 C35 C30 121.7(18) . .
C67 O61 U2 123.1(10) . .
C67 O61 K2 142.7(10) . .
U2 O61 K2 93.5(3) . .
C69 O62 U2 125.7(10) . .
C62 C61 C66 119.0(17) . .
C61 C62 C63 122.4(19) . .
C64 C63 C62 116.0(18) . .
C63 C64 C65 123.3(19) . .
C66 C65 C64 118(2) . .
C65 C66 C61 120.7(17) . .
C65 C66 C67 121.3(16) . .
C61 C66 C67 118.0(14) . .
O61 C67 C68 127.1(16) . .
O61 C67 C66 116.2(14) . .
C68 C67 C66 116.7(14) . .
C67 C68 C69 121.9(15) . .
O62 C69 C68 123.8(15) . .
O62 C69 C70 113.7(16) . .
C68 C69 C70 122.5(15) . .
C75 C70 C71 118.0(17) . .
C75 C70 C69 124.0(18) . .
C71 C70 C69 118.0(16) . .
C72 C71 C70 120.8(19) . .
C71 C72 C73 120(2) . .
C74 C73 C72 119.7(19) . .
C73 C74 C75 119(2) . .
C70 C75 C74 122(2) . .
C47 O41 U2 124.5(9) . .
C47 O41 K2 143.7(9) . 7_665
U2 O41 K2 90.3(3) . 7_665
C49 O42 U2 124.6(10) . .
C46 C41 C42 120.5(16) . .
C43 C42 C41 119.9(17) . .
C42 C43 C44 120.5(17) . .
C45 C44 C43 119.8(17) . .
C44 C45 C46 120.1(16) . .
C41 C46 C45 119.1(15) . .
C41 C46 C47 120.0(14) . .
C45 C46 C47 120.8(14) . .
O41 C47 C48 125.4(13) . .
O41 C47 C46 115.9(12) . .
C48 C47 C46 118.7(13) . .
C47 C48 C49 124.5(14) . .
O42 C49 C48 125.4(14) . .
O42 C49 C50 116.2(14) . .
C48 C49 C50 118.4(14) . .
C51 C50 C55 115.6(15) . .
C51 C50 C49 119.9(16) . .
C55 C50 C49 124.4(16) . .
C52 C51 C50 122(2) . .
C51 C52 C53 119(2) . .
C54 C53 C52 120.7(18) . .
C53 C54 C55 118(2) . .
C54 C55 C50 124.5(19) . .
N1 C81 C82 170(3) . .
C83 N2 K1 162(3) . .
N2 C83 C84 176(4) . .
C85 N3 K1 176(3) . .
N3 C85 C86 172(4) . .
N4 C87 C88 174(4) . .
N5 C89 C90 159(4) . .
N5B C89B C90B 157(4) . .

loop_
_geom_bond_atom_site_label_1
_geom_bond_atom_site_label_2
_geom_bond_distance
_geom_bond_site_symmetry_2
U1 O14 1.808(10) .
U1 O11 1.916(10) .
U1 O13 2.400(9) 7_665
U1 O2 2.428(10) .
U1 O21 2.454(11) .
U1 O1 2.458(11) .
U1 O22 2.461(11) .
U1 K2 3.770(4) 7_665
U1 K2 3.805(4) .
U1 K1 4.020(6) .
O11 U2 2.410(10) .
O11 K2 2.994(11) 7_665
O11 K2 3.165(11) .
O11 K1 3.386(11) .
U2 O12 1.830(10) .
U2 O13 1.924(9) .
U2 O62 2.386(10) .
U2 O42 2.432(11) .
U2 O41 2.461(11) .
U2 O61 2.479(11) .
U2 K2 3.700(4) 7_665
U2 K2 3.815(4) .
U2 K1 3.919(5) .
O12 K1 2.586(11) .
O13 U1 2.400(9) 7_665
O13 K2 2.938(10) 7_665
O13 K2 3.065(11) .
K2 O41 2.752(11) 7_665
K2 O61 2.754(10) .
K2 O1 2.787(11) 7_665
K2 O22 2.811(11) .
K2 O13 2.938(10) 7_665
K2 O11 2.994(11) 7_665
K2 U2 3.700(4) 7_665
K2 U1 3.770(4) 7_665
K1 O21 2.647(12) .
K1 N3 2.80(3) .
K1 N2 2.83(3) .
K1 O2 3.101(12) .
K1 C27 3.531(16) .
O1 C7 1.291(17) .
O1 K2 2.787(11) 7_665
O2 C9 1.295(18) .
C1 C6 1.39(2) .
C1 C2 1.40(3) .
C2 C3 1.37(3) .
C3 C4 1.38(3) .
C4 C5 1.39(2) .
C5 C6 1.37(2) .
C6 C7 1.49(2) .
C7 C8 1.40(2) .
C8 C9 1.39(2) .
C9 C10 1.50(2) .
C10 C11 1.38(2) .
C10 C15 1.39(2) .
C11 C12 1.37(3) .
C12 C13 1.38(3) .
C13 C14 1.36(3) .
C14 C15 1.38(2) .
O21 C27 1.237(18) .
O22 C29 1.289(18) .
C21 C26 1.38(2) .
C21 C22 1.39(3) .
C22 C23 1.31(3) .
C23 C24 1.42(3) .
C24 C25 1.38(3) .
C25 C26 1.39(2) .
C26 C27 1.49(2) .
C27 C28 1.43(2) .
C28 C29 1.39(2) .
C29 C30 1.49(2) .
C30 C35 1.39(2) .
C30 C31 1.40(2) .
C31 C32 1.39(3) .
C32 C33 1.37(3) .
C33 C34 1.39(3) .
C34 C35 1.38(3) .
O61 C67 1.264(18) .
O62 C69 1.31(2) .
C61 C62 1.38(3) .
C61 C66 1.41(2) .
C62 C63 1.39(3) .
C63 C64 1.39(3) .
C64 C65 1.40(3) .
C65 C66 1.35(2) .
C66 C67 1.53(2) .
C67 C68 1.37(2) .
C68 C69 1.40(3) .
C69 C70 1.49(2) .
C70 C75 1.36(3) .
C70 C71 1.38(3) .
C71 C72 1.38(3) .
C72 C73 1.38(3) .
C73 C74 1.37(3) .
C74 C75 1.38(3) .
O41 C47 1.305(17) .
O41 K2 2.752(11) 7_665
O42 C49 1.25(2) .
C41 C46 1.38(2) .
C41 C42 1.39(2) .
C42 C43 1.36(3) .
C43 C44 1.40(3) .
C44 C45 1.38(3) .
C45 C46 1.41(2) .
C46 C47 1.48(2) .
C47 C48 1.35(2) .
C48 C49 1.43(2) .
C49 C50 1.50(2) .
C50 C51 1.38(3) .
C50 C55 1.39(3) .
C51 C52 1.38(3) .
C52 C53 1.41(3) .
C53 C54 1.35(3) .
C54 C55 1.36(3) .
N1 C81 1.117(8) .
C81 C82 1.348(8) .
N2 C83 1.14(4) .
C83 C84 1.41(4) .
N3 C85 1.05(4) .
C85 C86 1.48(5) .
N4 C87 1.04(4) .
C87 C88 1.41(4) .
N5 C89 1.146(10) .
C89 C90 1.348(10) .
N5B C89B 1.150(10) .
C89B C90B 1.350(10) .
